data_7020190
loop_
_publ_author_name
'Jin, Juan'
'Jia, Ming-Jun'
'Li, Guang-Hua'
'Zeng, Guang'
'Yu, Jie-Hui'
'Xu, Ji-Qing'

_publ_section_title
;
 New metal complexes with di(mono)acylhydrazidate molecules.
;
_journal_issue 34
_journal_name_full 'Dalton transactions (Cambridge, England : 2003)'
_journal_page_first 10267
_journal_page_last 10275
_journal_paper_doi 10.1039/c2dt30941f
_journal_volume 41
_journal_year 2012
_chemical_formula_sum 'C28 H16.5 Cd N6 O5.25'
_chemical_formula_weight 633.37
_chemical_name_systematic
;
?
;
_space_group_IT_number 15
_symmetry_cell_setting monoclinic
_symmetry_space_group_name_Hall '-C 2yc'
_symmetry_space_group_name_H-M 'C 1 2/c 1'
_atom_sites_solution_hydrogens geom
_atom_sites_solution_primary direct
_atom_sites_solution_secondary difmap
_audit_creation_method SHELXL-97
_cell_angle_alpha 90.00
_cell_angle_beta 91.218(3)
_cell_angle_gamma 90.00
_cell_formula_units_Z 8
_cell_length_a 23.9984(9)
_cell_length_b 10.1797(3)
_cell_length_c 19.7270(5)
_cell_measurement_reflns_used 5967
_cell_measurement_temperature 293(2)
_cell_measurement_theta_max 28.30
_cell_measurement_theta_min 1.70
_cell_volume 4818.1(3)
_computing_cell_refinement 'Bruker SMAR'
_computing_data_collection 'Bruker SMAR'
_computing_data_reduction 'Bruker SMAR'
_computing_structure_refinement 'SHELXL-97 (Sheldrick, 1997)'
_computing_structure_solution 'SHELXS-97 (Sheldrick, 1990)'
_diffrn_ambient_temperature 293(2)
_diffrn_detector_area_resol_mean 9.00cm
_diffrn_measured_fraction_theta_full 0.994
_diffrn_measured_fraction_theta_max 0.994
_diffrn_measurement_device_type 'CCD area detector'
_diffrn_measurement_method 'phi and omega scans'
_diffrn_radiation_monochromator graphite
_diffrn_radiation_source 'fine-focus sealed tube'
_diffrn_radiation_type MoK\a
_diffrn_radiation_wavelength 0.71073
_diffrn_reflns_av_R_equivalents 0.0423
_diffrn_reflns_av_sigmaI/netI 0.0501
_diffrn_reflns_limit_h_max 26
_diffrn_reflns_limit_h_min -31
_diffrn_reflns_limit_k_max 13
_diffrn_reflns_limit_k_min -13
_diffrn_reflns_limit_l_max 26
_diffrn_reflns_limit_l_min -23
_diffrn_reflns_number 17265
_diffrn_reflns_theta_full 28.30
_diffrn_reflns_theta_max 28.30
_diffrn_reflns_theta_min 1.70
_diffrn_standards_decay_% none
_diffrn_standards_interval_count none
_diffrn_standards_interval_time none
_diffrn_standards_number none
_exptl_absorpt_coefficient_mu 0.963
_exptl_absorpt_correction_T_max 0.908
_exptl_absorpt_correction_T_min 0.908
_exptl_absorpt_correction_type empirical
_exptl_absorpt_process_details SADABS
_exptl_crystal_colour block
_exptl_crystal_density_diffrn 1.746
_exptl_crystal_density_method 'not measured'
_exptl_crystal_description yellow
_exptl_crystal_F_000 2532
_exptl_crystal_size_max 0.13
_exptl_crystal_size_mid 0.11
_exptl_crystal_size_min 0.10
_refine_diff_density_max 1.165
_refine_diff_density_min -1.327
_refine_diff_density_rms 0.091
_refine_ls_extinction_method none
_refine_ls_goodness_of_fit_ref 1.030
_refine_ls_hydrogen_treatment constr
_refine_ls_matrix_type full
_refine_ls_number_parameters 370
_refine_ls_number_reflns 5967
_refine_ls_number_restraints 0
_refine_ls_restrained_S_all 1.030
_refine_ls_R_factor_all 0.1092
_refine_ls_R_factor_gt 0.0503
_refine_ls_shift/su_max 0.000
_refine_ls_shift/su_mean 0.000
_refine_ls_structure_factor_coef Fsqd
_refine_ls_weighting_details 'calc w=1/[\s^2^(Fo^2^)+(0.0659P)^2^+11.0637P] where P=(Fo^2^+2Fc^2^)/3'
_refine_ls_weighting_scheme calc
_refine_ls_wR_factor_gt 0.1251
_refine_ls_wR_factor_ref 0.1578
_reflns_number_gt 3214
_reflns_number_total 5967
_reflns_threshold_expression >2sigma(I)
_cod_data_source_file c2dt30941f.txt
_cod_data_source_block 2
_cod_depositor_comments
;
The following automatic conversions were performed:

'_symmetry_cell_setting' value 'Monoclinic' changed to 'monoclinic'
according to /home/saulius/struct/CIF-dictionaries/cif_core.dic
dictionary named 'cif_core.dic' version 2.4.2 from 2011-04-26.

Automatic conversion script
Id: cif_fix_values 1891 2012-01-12 08:04:46Z andrius 
;
_cod_original_sg_symbol_H-M C2/c
_cod_original_formula_sum 'C28 H16.50 Cd N6 O5.25'
_cod_database_code 7020190

loop_
_symmetry_equiv_pos_as_xyz
'x, y, z'
'-x, y, -z+1/2'
'x+1/2, y+1/2, z'
'-x+1/2, y+1/2, -z+1/2'
'-x, -y, -z'
'x, -y, z-1/2'
'-x+1/2, -y+1/2, -z'
'x+1/2, -y+1/2, z-1/2'

loop_
_atom_site_label
_atom_site_type_symbol
_atom_site_fract_x
_atom_site_fract_y
_atom_site_fract_z
_atom_site_U_iso_or_equiv
_atom_site_adp_type
_atom_site_occupancy
_atom_site_symmetry_multiplicity
_atom_site_calc_flag
_atom_site_refinement_flags
Cd1 Cd 0.04641(2) 0.65516(4) 0.044720(17) 0.06754(19) Uani 1 1 d .
O1 O 0.1685(2) 0.6523(4) 0.1011(2) 0.0981(16) Uani 1 1 d .
O2 O 0.06236(19) 0.3483(4) 0.2780(2) 0.0794(12) Uani 1 1 d .
O3 O 0.2606(2) 0.0294(5) 0.0605(3) 0.1112(18) Uani 1 1 d .
O4 O 0.48288(18) -0.0020(3) 0.07948(17) 0.0636(10) Uani 1 1 d .
O5 O 0.32226(19) 0.3940(4) 0.2307(2) 0.0881(13) Uani 1 1 d .
N1 N 0.0897(3) 0.5621(4) 0.1396(2) 0.0701(13) Uani 1 1 d .
N2 N 0.06501(19) 0.4792(4) 0.1863(2) 0.0599(11) Uani 1 1 d .
H2A H 0.0294 0.4704 0.1826 0.072 Uiso 1 1 calc R
N3 N 0.3445(2) -0.0555(5) 0.0327(3) 0.0833(16) Uani 1 1 d .
H3A H 0.3275 -0.1075 0.0048 0.100 Uiso 1 1 calc R
N4 N 0.4015(2) -0.0665(4) 0.0354(2) 0.0700(14) Uani 1 1 d .
N5 N -0.0337(2) 0.7662(4) 0.0058(2) 0.0664(13) Uani 1 1 d .
N6 N 0.0453(3) 0.8640(4) 0.0925(2) 0.0724(14) Uani 1 1 d .
C1 C 0.2640(2) 0.4019(5) 0.2314(3) 0.0611(14) Uani 1 1 d .
C2 C 0.2382(3) 0.3339(6) 0.2813(3) 0.0772(17) Uani 1 1 d .
H2B H 0.2590 0.2854 0.3129 0.093 Uiso 1 1 calc R
C3 C 0.1812(3) 0.3381(6) 0.2842(3) 0.0694(15) Uani 1 1 d .
H3B H 0.1626 0.2907 0.3171 0.083 Uiso 1 1 calc R
C4 C 0.1508(2) 0.4159(5) 0.2364(2) 0.0569(13) Uani 1 1 d .
C5 C 0.1775(2) 0.4901(5) 0.1896(2) 0.0565(13) Uani 1 1 d .
C6 C 0.2366(3) 0.4841(5) 0.1866(3) 0.0731(17) Uani 1 1 d .
H6A H 0.2560 0.5341 0.1555 0.088 Uiso 1 1 calc R
C7 C 0.1448(3) 0.5734(5) 0.1413(2) 0.0711(18) Uani 1 1 d .
C8 C 0.0905(3) 0.4113(5) 0.2365(2) 0.0581(13) Uani 1 1 d .
C9 C 0.4022(3) 0.2747(5) 0.2040(3) 0.0644(14) Uani 1 1 d .
H9A H 0.4219 0.3291 0.2337 0.077 Uiso 1 1 calc R
C10 C 0.3448(3) 0.2896(6) 0.1957(3) 0.0646(15) Uani 1 1 d .
C11 C 0.3148(3) 0.2081(6) 0.1533(3) 0.0664(14) Uani 1 1 d .
H11A H 0.2763 0.2161 0.1491 0.080 Uiso 1 1 calc R
C12 C 0.3434(3) 0.1118(5) 0.1163(2) 0.0608(14) Uani 1 1 d .
C13 C 0.4001(2) 0.0990(5) 0.1225(2) 0.0536(13) Uani 1 1 d .
C14 C 0.4298(2) 0.1795(5) 0.1682(2) 0.0591(13) Uani 1 1 d .
H14A H 0.4680 0.1687 0.1743 0.071 Uiso 1 1 calc R
C15 C 0.3113(3) 0.0265(6) 0.0682(3) 0.0753(17) Uani 1 1 d .
C16 C 0.4302(3) 0.0063(5) 0.0790(2) 0.0556(13) Uani 1 1 d .
C17 C -0.0727(3) 0.7174(6) -0.0357(3) 0.0738(17) Uani 1 1 d .
H17A H -0.0644 0.6431 -0.0610 0.089 Uiso 1 1 calc R
C18 C -0.1250(3) 0.7724(6) -0.0429(3) 0.086(2) Uani 1 1 d .
H18A H -0.1515 0.7330 -0.0714 0.103 Uiso 1 1 calc R
C19 C -0.1380(4) 0.8836(7) -0.0088(4) 0.090(2) Uani 1 1 d .
H19A H -0.1732 0.9211 -0.0136 0.108 Uiso 1 1 calc R
C20 C -0.0973(3) 0.9406(6) 0.0339(3) 0.082(2) Uani 1 1 d .
C21 C -0.1062(4) 1.0621(7) 0.0715(5) 0.107(3) Uani 1 1 d .
H21A H -0.1400 1.1062 0.0674 0.128 Uiso 1 1 calc R
C22 C -0.0654(4) 1.1100(7) 0.1121(4) 0.106(3) Uani 1 1 d .
H22A H -0.0715 1.1883 0.1351 0.127 Uiso 1 1 calc R
C23 C -0.0141(4) 1.0470(5) 0.1211(3) 0.083(2) Uani 1 1 d .
C24 C 0.0280(4) 1.0962(6) 0.1630(4) 0.098(3) Uani 1 1 d .
H24A H 0.0224 1.1736 0.1869 0.118 Uiso 1 1 calc R
C25 C 0.0766(4) 1.0326(7) 0.1691(3) 0.100(3) Uani 1 1 d .
H25A H 0.1047 1.0658 0.1974 0.120 Uiso 1 1 calc R
C26 C 0.0855(4) 0.9137(6) 0.1324(3) 0.090(2) Uani 1 1 d .
H26A H 0.1196 0.8707 0.1363 0.108 Uiso 1 1 calc R
C27 C -0.0458(3) 0.8769(5) 0.0407(3) 0.0674(17) Uani 1 1 d .
C28 C -0.0034(3) 0.9287(5) 0.0850(3) 0.0711(17) Uani 1 1 d .
OW1 O 0.2785(8) 0.677(2) 0.0349(11) 0.117(8) Uani 0.25 1 d P

loop_
_atom_site_aniso_label
_atom_site_aniso_U_11
_atom_site_aniso_U_22
_atom_site_aniso_U_33
_atom_site_aniso_U_23
_atom_site_aniso_U_13
_atom_site_aniso_U_12
Cd1 0.1171(4) 0.0463(2) 0.0391(2) -0.00167(16) -0.00103(19) 0.0127(2)
O1 0.172(5) 0.071(3) 0.051(2) 0.004(2) 0.009(3) -0.024(3)
O2 0.094(3) 0.077(3) 0.067(2) 0.017(2) -0.008(2) -0.016(2)
O3 0.086(4) 0.118(4) 0.128(4) -0.046(3) -0.034(3) 0.029(3)
O4 0.085(3) 0.054(2) 0.052(2) 0.0050(16) 0.0136(18) 0.0148(19)
O5 0.083(3) 0.089(3) 0.092(3) -0.043(3) 0.014(2) 0.007(2)
N1 0.108(4) 0.051(3) 0.050(2) 0.003(2) -0.017(3) -0.002(3)
N2 0.074(3) 0.056(2) 0.049(2) -0.003(2) -0.013(2) 0.000(2)
N3 0.101(5) 0.078(3) 0.070(3) -0.026(3) -0.024(3) 0.022(3)
N4 0.104(4) 0.059(3) 0.047(2) -0.008(2) -0.010(2) 0.026(3)
N5 0.119(4) 0.044(2) 0.037(2) 0.0065(18) 0.014(2) 0.015(2)
N6 0.130(5) 0.046(2) 0.041(2) 0.0062(19) 0.008(3) -0.003(3)
C1 0.060(4) 0.064(3) 0.060(3) -0.013(3) 0.013(3) 0.004(3)
C2 0.084(5) 0.074(4) 0.074(4) 0.004(3) 0.004(3) 0.005(3)
C3 0.081(5) 0.065(3) 0.062(3) 0.012(3) -0.002(3) 0.001(3)
C4 0.081(4) 0.043(3) 0.046(3) -0.005(2) -0.009(3) 0.006(3)
C5 0.067(4) 0.055(3) 0.047(3) -0.018(2) 0.000(2) 0.003(3)
C6 0.119(6) 0.053(3) 0.048(3) -0.013(2) 0.011(3) -0.006(3)
C7 0.131(6) 0.048(3) 0.035(2) -0.009(2) 0.006(3) -0.016(3)
C8 0.081(4) 0.045(3) 0.047(3) -0.005(2) -0.012(3) 0.000(3)
C9 0.078(4) 0.066(3) 0.050(3) -0.016(3) 0.005(3) 0.004(3)
C10 0.077(4) 0.066(3) 0.052(3) -0.010(3) 0.009(3) 0.011(3)
C11 0.071(4) 0.072(3) 0.056(3) -0.006(3) 0.003(3) 0.008(3)
C12 0.084(4) 0.058(3) 0.041(2) 0.003(2) 0.000(2) 0.015(3)
C13 0.085(4) 0.043(2) 0.033(2) 0.0032(19) -0.001(2) 0.011(2)
C14 0.077(4) 0.060(3) 0.041(2) 0.000(2) 0.005(2) 0.004(3)
C15 0.094(5) 0.066(4) 0.065(3) -0.014(3) -0.019(3) 0.019(3)
C16 0.085(4) 0.047(3) 0.036(2) 0.007(2) 0.005(2) 0.014(3)
C17 0.121(6) 0.058(3) 0.042(3) 0.006(2) 0.005(3) 0.014(4)
C18 0.124(6) 0.067(4) 0.068(4) 0.010(3) 0.011(4) 0.008(4)
C19 0.111(6) 0.069(4) 0.091(5) 0.016(4) 0.029(4) 0.008(4)
C20 0.118(6) 0.050(3) 0.080(4) 0.011(3) 0.050(4) 0.010(4)
C21 0.136(7) 0.061(4) 0.126(7) -0.003(4) 0.066(6) 0.005(4)
C22 0.151(8) 0.056(4) 0.114(6) -0.023(4) 0.069(6) -0.006(5)
C23 0.138(6) 0.041(3) 0.071(4) -0.005(3) 0.047(4) -0.015(4)
C24 0.179(9) 0.042(3) 0.075(4) -0.007(3) 0.042(5) -0.024(4)
C25 0.179(9) 0.056(4) 0.065(4) 0.000(3) 0.007(5) -0.034(5)
C26 0.154(7) 0.057(4) 0.059(4) 0.014(3) -0.002(4) -0.011(4)
C27 0.120(5) 0.039(3) 0.044(3) 0.006(2) 0.027(3) 0.004(3)
C28 0.129(6) 0.037(3) 0.048(3) 0.009(2) 0.030(3) -0.007(3)
OW1 0.078(13) 0.147(18) 0.125(16) -0.006(13) -0.004(11) -0.091(13)

loop_
_atom_type_symbol
_atom_type_description
_atom_type_scat_dispersion_real
_atom_type_scat_dispersion_imag
_atom_type_scat_source
C C 0.0033 0.0016 'International Tables Vol C Tables 4.2.6.8 and 6.1.1.4'
H H 0.0000 0.0000 'International Tables Vol C Tables 4.2.6.8 and 6.1.1.4'
N N 0.0061 0.0033 'International Tables Vol C Tables 4.2.6.8 and 6.1.1.4'
O O 0.0106 0.0060 'International Tables Vol C Tables 4.2.6.8 and 6.1.1.4'
Cd Cd -0.8075 1.2024 'International Tables Vol C Tables 4.2.6.8 and 6.1.1.4'

loop_
_geom_angle_atom_site_label_1
_geom_angle_atom_site_label_2
_geom_angle_atom_site_label_3
_geom_angle
_geom_angle_site_symmetry_1
_geom_angle_site_symmetry_3
N4 Cd1 N1 99.09(18) 7 .
N4 Cd1 O4 108.16(16) 7 3_455
N1 Cd1 O4 76.52(17) . 3_455
N4 Cd1 N6 132.03(19) 7 .
N1 Cd1 N6 93.15(16) . .
O4 Cd1 N6 119.79(16) 3_455 .
N4 Cd1 N5 115.57(15) 7 .
N1 Cd1 N5 144.09(18) . .
O4 Cd1 N5 83.68(15) 3_455 .
N6 Cd1 N5 71.09(18) . .
C16 O4 Cd1 127.8(3) . 3_545
C10 O5 C1 116.7(5) . .
C7 N1 N2 118.3(4) . .
C7 N1 Cd1 114.4(4) . .
N2 N1 Cd1 126.2(4) . .
C8 N2 N1 127.3(5) . .
C15 N3 N4 128.7(5) . .
C16 N4 N3 119.0(5) . .
C16 N4 Cd1 113.5(4) . 7
N3 N4 Cd1 125.5(3) . 7
C17 N5 C27 118.0(6) . .
C17 N5 Cd1 125.7(4) . .
C27 N5 Cd1 114.6(4) . .
C26 N6 C28 119.6(6) . .
C26 N6 Cd1 124.9(5) . .
C28 N6 Cd1 114.8(4) . .
C2 C1 C6 123.7(6) . .
C2 C1 O5 116.5(6) . .
C6 C1 O5 119.6(6) . .
C1 C2 C3 118.9(6) . .
C2 C3 C4 119.2(6) . .
C5 C4 C3 121.2(6) . .
C5 C4 C8 120.2(5) . .
C3 C4 C8 118.6(5) . .
C4 C5 C6 119.1(5) . .
C4 C5 C7 120.2(6) . .
C6 C5 C7 120.7(5) . .
C1 C6 C5 117.6(5) . .
O1 C7 N1 119.8(6) . .
O1 C7 C5 121.6(7) . .
N1 C7 C5 118.6(5) . .
O2 C8 N2 120.2(6) . .
O2 C8 C4 124.9(5) . .
N2 C8 C4 114.9(5) . .
C14 C9 C10 120.2(5) . .
C11 C10 O5 124.3(5) . .
C11 C10 C9 120.7(5) . .
O5 C10 C9 114.9(5) . .
C10 C11 C12 118.7(6) . .
C13 C12 C11 120.9(5) . .
C13 C12 C15 120.1(5) . .
C11 C12 C15 118.9(6) . .
C12 C13 C14 119.5(5) . .
C12 C13 C16 120.4(5) . .
C14 C13 C16 120.0(5) . .
C9 C14 C13 119.8(5) . .
O3 C15 N3 122.9(6) . .
O3 C15 C12 124.5(6) . .
N3 C15 C12 112.6(6) . .
O4 C16 N4 118.3(5) . .
O4 C16 C13 122.6(5) . .
N4 C16 C13 119.0(6) . .
N5 C17 C18 122.7(6) . .
C19 C18 C17 120.4(7) . .
C18 C19 C20 118.6(7) . .
C27 C20 C19 117.9(6) . .
C27 C20 C21 118.8(8) . .
C19 C20 C21 123.2(8) . .
C22 C21 C20 119.9(8) . .
C21 C22 C23 122.6(7) . .
C24 C23 C22 122.7(7) . .
C24 C23 C28 117.9(7) . .
C22 C23 C28 119.4(7) . .
C25 C24 C23 120.2(7) . .
C24 C25 C26 120.2(8) . .
N6 C26 C25 120.6(8) . .
N5 C27 C20 122.3(6) . .
N5 C27 C28 117.5(6) . .
C20 C27 C28 120.2(6) . .
N6 C28 C23 121.5(7) . .
N6 C28 C27 119.4(5) . .
C23 C28 C27 119.1(7) . .

loop_
_geom_bond_atom_site_label_1
_geom_bond_atom_site_label_2
_geom_bond_distance
_geom_bond_site_symmetry_2
Cd1 N4 2.226(5) 7
Cd1 N1 2.323(4) .
Cd1 O4 2.324(4) 3_455
Cd1 N6 2.325(4) .
Cd1 N5 2.346(5) .
O1 C7 1.272(7) .
O2 C8 1.250(7) .
O3 C15 1.222(8) .
O4 C16 1.267(6) .
O4 Cd1 2.324(4) 3_545
O5 C10 1.385(6) .
O5 C1 1.401(7) .
N1 C7 1.327(8) .
N1 N2 1.392(6) .
N2 C8 1.344(6) .
N3 C15 1.358(8) .
N3 N4 1.374(7) .
N4 C16 1.318(7) .
N4 Cd1 2.226(5) 7
N5 C17 1.326(8) .
N5 C27 1.355(6) .
N6 C26 1.331(8) .
N6 C28 1.349(8) .
C1 C2 1.364(8) .
C1 C6 1.374(8) .
C2 C3 1.372(9) .
C3 C4 1.421(7) .
C4 C5 1.362(7) .
C4 C8 1.448(8) .
C5 C6 1.423(8) .
C5 C7 1.486(8) .
C9 C14 1.377(7) .
C9 C10 1.392(8) .
C10 C11 1.372(8) .
C11 C12 1.410(8) .
C12 C13 1.370(8) .
C12 C15 1.490(8) .
C13 C14 1.401(7) .
C13 C16 1.475(7) .
C17 C18 1.379(9) .
C18 C19 1.357(9) .
C19 C20 1.402(10) .
C20 C27 1.399(9) .
C20 C21 1.460(9) .
C21 C22 1.343(12) .
C22 C23 1.396(11) .
C23 C24 1.384(11) .
C23 C28 1.425(8) .
C24 C25 1.338(11) .
C25 C26 1.429(9) .
C27 C28 1.428(9) .
